data_4304916
loop_
_publ_author_name
'Wai-Man Cheung'
'Ho-Yuen Ng'
'Ian D. Williams'
'Wa-Hung Leung'

_publ_section_title
;
Ruthenium Complexes with Tetraphenylimidodiphosphinate: Syntheses,
Structures, and Applications to Catalytic Organic Oxidation
;
_journal_name_full 'Inorganic Chemistry'
_journal_page_first 4383
_journal_page_last 4391
_journal_paper_doi 10.1021/ic800018d
_journal_volume 47
_journal_year 2008
_chemical_formula_sum 'C100 H80 Cl2 K2 N4 O12 P8 Ru2'
_chemical_formula_weight 2128.68
_chemical_name_systematic
; 
 ? 
;
_space_group_IT_number 2
_symmetry_cell_setting triclinic
_symmetry_space_group_name_Hall '-P 1'
_symmetry_space_group_name_H-M 'P -1'
_atom_sites_solution_hydrogens geom
_atom_sites_solution_primary direct
_atom_sites_solution_secondary difmap
_audit_creation_method SHELXL-97
_cell_angle_alpha 100.3510(10)
_cell_angle_beta 104.0480(10)
_cell_angle_gamma 110.5510(10)
_cell_formula_units_Z 1
_cell_length_a 11.6657(6)
_cell_length_b 14.1758(7)
_cell_length_c 16.6971(8)
_cell_measurement_reflns_used 8466
_cell_measurement_temperature 100(2)
_cell_measurement_theta_max 30.40
_cell_measurement_theta_min 2.25
_cell_volume 2399.1(2)
_computing_structure_refinement 'SHELXL-97 (Sheldrick, 1997)'
_computing_structure_solution 'SHELXS-97 (Sheldrick, 1990)'
_diffrn_ambient_temperature 100(2)
_diffrn_measured_fraction_theta_full 0.929
_diffrn_measured_fraction_theta_max 0.731
_diffrn_radiation_monochromator graphite
_diffrn_radiation_source 'fine-focus sealed tube'
_diffrn_radiation_type MoK\a
_diffrn_radiation_wavelength 0.71073
_diffrn_reflns_av_R_equivalents 0.0321
_diffrn_reflns_av_sigmaI/netI 0.0555
_diffrn_reflns_limit_h_max 15
_diffrn_reflns_limit_h_min -15
_diffrn_reflns_limit_k_max 18
_diffrn_reflns_limit_k_min -20
_diffrn_reflns_limit_l_max 22
_diffrn_reflns_limit_l_min -22
_diffrn_reflns_number 21811
_diffrn_reflns_theta_full 25.00
_diffrn_reflns_theta_max 30.36
_diffrn_reflns_theta_min 2.47
_exptl_absorpt_coefficient_mu 0.654
_exptl_absorpt_correction_T_max 1.00
_exptl_absorpt_correction_T_min 0.92
_exptl_absorpt_correction_type multi-scan
_exptl_absorpt_process_details SADABS
_exptl_crystal_colour yellow
_exptl_crystal_density_diffrn 1.473
_exptl_crystal_density_method 'not measured'
_exptl_crystal_description block
_exptl_crystal_F_000 1084
_exptl_crystal_size_max 0.30
_exptl_crystal_size_mid 0.20
_exptl_crystal_size_min 0.15
_refine_diff_density_max 0.966
_refine_diff_density_min -0.719
_refine_diff_density_rms 0.086
_refine_ls_extinction_method none
_refine_ls_goodness_of_fit_ref 1.014
_refine_ls_hydrogen_treatment constr
_refine_ls_matrix_type full
_refine_ls_number_parameters 586
_refine_ls_number_reflns 10579
_refine_ls_number_restraints 0
_refine_ls_restrained_S_all 1.014
_refine_ls_R_factor_all 0.0538
_refine_ls_R_factor_gt 0.0419
_refine_ls_shift/su_max 0.001
_refine_ls_shift/su_mean 0.000
_refine_ls_structure_factor_coef Fsqd
_refine_ls_weighting_details 'calc w=1/[\s^2^(Fo^2^)+(0.0425P)^2^+0.0000P] where P=(Fo^2^+2Fc^2^)/3'
_refine_ls_weighting_scheme calc
_refine_ls_wR_factor_gt 0.0812
_refine_ls_wR_factor_ref 0.0856
_reflns_number_gt 8811
_reflns_number_total 10579
_reflns_threshold_expression >2sigma(I)
_cod_data_source_file ic800018d-file004.cif
_cod_data_source_block wai60
_cod_depositor_comments
;
The following automatic conversions were performed:
'_symmetry_cell_setting' value 'Triclinic' changed to 'triclinic'
according to '/home/saulius/struct/CIF-dictionaries/cif_core.dic'
dictionary named 'cif_core.dic' version 2.4.1 from 2010-06-29.

Automatic conversion script
Id: cif_fix_enum 1527 2010-12-29 10:47:43Z saulius 
;
_cod_database_code 4304916

loop_
_symmetry_equiv_pos_as_xyz
'x, y, z'
'-x, -y, -z'

loop_
_atom_site_label
_atom_site_type_symbol
_atom_site_fract_x
_atom_site_fract_y
_atom_site_fract_z
_atom_site_U_iso_or_equiv
_atom_site_adp_type
_atom_site_occupancy
_atom_site_symmetry_multiplicity
_atom_site_calc_flag
_atom_site_refinement_flags
_atom_site_disorder_assembly
_atom_site_disorder_group
Ru1 Ru 0.269489(18) 0.177768(14) 0.188015(12) 0.01020(6) Uani 1 1 d . . .
K1 K 0.59947(6) 0.59758(4) 0.61581(3) 0.02029(12) Uani 1 1 d . . .
Cl1 Cl 0.13153(6) 0.21495(5) 0.26108(4) 0.01959(13) Uani 1 1 d . . .
P1 P 0.43071(6) 0.40677(5) 0.16153(4) 0.01210(12) Uani 1 1 d . . .
P2 P 0.45555(6) 0.22735(5) 0.07516(4) 0.01184(12) Uani 1 1 d . . .
P3 P 0.43948(6) 0.16067(5) 0.38028(4) 0.01181(12) Uani 1 1 d . . .
P4 P 0.64061(6) 0.34718(5) 0.51532(4) 0.01378(13) Uani 1 1 d . . .
O1 O 0.35785(16) 0.34457(12) 0.21285(10) 0.0139(3) Uani 1 1 d . . .
O2 O 0.41246(16) 0.16515(12) 0.13688(10) 0.0136(3) Uani 1 1 d . . .
O3 O 0.40967(16) 0.21246(12) 0.31008(10) 0.0146(3) Uani 1 1 d . . .
O4 O 0.62103(17) 0.44611(13) 0.51246(11) 0.0184(4) Uani 1 1 d . . .
O10 O 0.05948(18) 0.12717(15) 0.02177(12) 0.0244(4) Uani 1 1 d . . .
O20 O 0.15590(18) -0.05602(13) 0.15718(12) 0.0222(4) Uani 1 1 d . . .
N1 N 0.49307(19) 0.35072(15) 0.10529(13) 0.0141(4) Uani 1 1 d . . .
N2 N 0.5125(2) 0.23922(16) 0.47483(13) 0.0169(4) Uani 1 1 d . . .
C1 C 0.1436(2) 0.14954(19) 0.08354(16) 0.0162(5) Uani 1 1 d . . .
C2 C 0.1980(2) 0.03380(19) 0.17066(15) 0.0154(5) Uani 1 1 d . . .
C11 C 0.5600(2) 0.52494(19) 0.23921(16) 0.0165(5) Uani 1 1 d . . .
C12 C 0.5277(3) 0.5944(2) 0.29039(18) 0.0226(6) Uani 1 1 d . . .
H12A H 0.4396 0.5846 0.2781 0.027 Uiso 1 1 calc R . .
C13 C 0.6241(3) 0.6779(2) 0.35916(19) 0.0266(6) Uani 1 1 d . . .
H13A H 0.6022 0.7247 0.3943 0.032 Uiso 1 1 calc R . .
C14 C 0.7527(3) 0.6923(2) 0.37604(19) 0.0274(6) Uani 1 1 d . . .
H14A H 0.8186 0.7484 0.4237 0.033 Uiso 1 1 calc R . .
C15 C 0.7853(3) 0.6259(2) 0.32428(18) 0.0255(6) Uani 1 1 d . . .
H15A H 0.8738 0.6375 0.3354 0.031 Uiso 1 1 calc R . .
C16 C 0.6887(2) 0.5415(2) 0.25537(17) 0.0210(5) Uani 1 1 d . . .
H16A H 0.7112 0.4957 0.2198 0.025 Uiso 1 1 calc R . .
C21 C 0.3217(2) 0.44498(18) 0.09175(15) 0.0152(5) Uani 1 1 d . . .
C22 C 0.1886(2) 0.3970(2) 0.07739(17) 0.0204(5) Uani 1 1 d . . .
H22A H 0.1570 0.3523 0.1105 0.024 Uiso 1 1 calc R . .
C23 C 0.1024(3) 0.4146(2) 0.01449(19) 0.0268(6) Uani 1 1 d . . .
H23A H 0.0117 0.3816 0.0042 0.032 Uiso 1 1 calc R . .
C24 C 0.1494(3) 0.4805(2) -0.03326(18) 0.0260(6) Uani 1 1 d . . .
H24A H 0.0904 0.4916 -0.0769 0.031 Uiso 1 1 calc R . .
C25 C 0.2810(3) 0.5300(2) -0.01783(18) 0.0253(6) Uani 1 1 d . . .
H25A H 0.3127 0.5760 -0.0499 0.030 Uiso 1 1 calc R . .
C26 C 0.3667(3) 0.5122(2) 0.04447(17) 0.0197(5) Uani 1 1 d . . .
H26A H 0.4573 0.5464 0.0551 0.024 Uiso 1 1 calc R . .
C31 C 0.3303(2) 0.16730(19) -0.02900(15) 0.0155(5) Uani 1 1 d . . .
C32 C 0.2666(2) 0.05669(19) -0.05835(16) 0.0178(5) Uani 1 1 d . . .
H32A H 0.2938 0.0153 -0.0258 0.021 Uiso 1 1 calc R . .
C33 C 0.1630(3) 0.0087(2) -0.13579(17) 0.0229(6) Uani 1 1 d . . .
H33A H 0.1189 -0.0659 -0.1559 0.027 Uiso 1 1 calc R . .
C34 C 0.1245(3) 0.0683(2) -0.18314(17) 0.0255(6) Uani 1 1 d . . .
H34A H 0.0534 0.0345 -0.2356 0.031 Uiso 1 1 calc R . .
C35 C 0.1883(3) 0.1782(2) -0.15524(17) 0.0265(6) Uani 1 1 d . . .
H35A H 0.1617 0.2190 -0.1887 0.032 Uiso 1 1 calc R . .
C36 C 0.2916(3) 0.2271(2) -0.07766(17) 0.0221(6) Uani 1 1 d . . .
H36A H 0.3356 0.3017 -0.0581 0.026 Uiso 1 1 calc R . .
C41 C 0.5988(2) 0.21410(18) 0.06366(17) 0.0169(5) Uani 1 1 d . . .
C42 C 0.6109(3) 0.1855(2) -0.01719(19) 0.0252(6) Uani 1 1 d . . .
H42A H 0.5394 0.1661 -0.0680 0.030 Uiso 1 1 calc R . .
C43 C 0.7277(3) 0.1855(2) -0.0233(2) 0.0362(8) Uani 1 1 d . . .
H43A H 0.7365 0.1663 -0.0783 0.043 Uiso 1 1 calc R . .
C44 C 0.8311(3) 0.2137(2) 0.0514(3) 0.0382(8) Uani 1 1 d . . .
H44A H 0.9108 0.2134 0.0473 0.046 Uiso 1 1 calc R . .
C45 C 0.8198(3) 0.2421(2) 0.1308(2) 0.0346(7) Uani 1 1 d . . .
H45A H 0.8918 0.2619 0.1814 0.041 Uiso 1 1 calc R . .
C46 C 0.7036(3) 0.2422(2) 0.13791(19) 0.0236(6) Uani 1 1 d . . .
H46A H 0.6958 0.2613 0.1932 0.028 Uiso 1 1 calc R . .
C51 C 0.2903(2) 0.06700(19) 0.38575(15) 0.0147(5) Uani 1 1 d . . .
C52 C 0.2105(2) 0.1057(2) 0.41886(15) 0.0181(5) Uani 1 1 d . . .
H52A H 0.2364 0.1795 0.4391 0.022 Uiso 1 1 calc R . .
C53 C 0.0942(3) 0.0371(2) 0.42231(17) 0.0241(6) Uani 1 1 d . . .
H53A H 0.0410 0.0639 0.4451 0.029 Uiso 1 1 calc R . .
C54 C 0.0555(3) -0.0716(2) 0.39219(18) 0.0283(6) Uani 1 1 d . . .
H54A H -0.0243 -0.1188 0.3943 0.034 Uiso 1 1 calc R . .
C55 C 0.1333(3) -0.1103(2) 0.35932(18) 0.0257(6) Uani 1 1 d . . .
H55A H 0.1069 -0.1842 0.3390 0.031 Uiso 1 1 calc R . .
C56 C 0.2499(3) -0.0418(2) 0.35584(16) 0.0206(5) Uani 1 1 d . . .
H56A H 0.3026 -0.0691 0.3329 0.025 Uiso 1 1 calc R . .
C61 C 0.5276(2) 0.08414(18) 0.35299(15) 0.0144(5) Uani 1 1 d . . .
C62 C 0.5791(2) 0.0408(2) 0.41300(16) 0.0182(5) Uani 1 1 d . . .
H62A H 0.5675 0.0517 0.4677 0.022 Uiso 1 1 calc R . .
C63 C 0.6479(3) -0.0185(2) 0.39396(18) 0.0237(6) Uani 1 1 d . . .
H63A H 0.6822 -0.0485 0.4350 0.028 Uiso 1 1 calc R . .
C64 C 0.6653(3) -0.0331(2) 0.31308(19) 0.0283(6) Uani 1 1 d . . .
H64A H 0.7116 -0.0734 0.2991 0.034 Uiso 1 1 calc R . .
C65 C 0.6158(3) 0.0105(2) 0.25411(19) 0.0287(6) Uani 1 1 d . . .
H65A H 0.6291 0.0008 0.1999 0.034 Uiso 1 1 calc R . .
C66 C 0.5456(3) 0.0695(2) 0.27273(16) 0.0199(5) Uani 1 1 d . . .
H66A H 0.5109 0.0989 0.2313 0.024 Uiso 1 1 calc R . .
C71 C 0.7639(2) 0.34395(19) 0.46785(16) 0.0165(5) Uani 1 1 d . . .
C72 C 0.7978(3) 0.4092(2) 0.41649(19) 0.0264(6) Uani 1 1 d . . .
H72A H 0.7593 0.4573 0.4083 0.032 Uiso 1 1 calc R . .
C73 C 0.8892(3) 0.4034(3) 0.3770(2) 0.0360(7) Uani 1 1 d . . .
H73A H 0.9124 0.4477 0.3418 0.043 Uiso 1 1 calc R . .
C74 C 0.9455(3) 0.3349(3) 0.3885(2) 0.0348(7) Uani 1 1 d . . .
H74A H 1.0063 0.3310 0.3606 0.042 Uiso 1 1 calc R . .
C75 C 0.9139(3) 0.2708(2) 0.4408(2) 0.0302(7) Uani 1 1 d . . .
H75A H 0.9541 0.2240 0.4493 0.036 Uiso 1 1 calc R . .
C76 C 0.8241(3) 0.2751(2) 0.48035(18) 0.0235(6) Uani 1 1 d . . .
H76A H 0.8029 0.2313 0.5162 0.028 Uiso 1 1 calc R . .
C81 C 0.7062(2) 0.34994(19) 0.62591(16) 0.0168(5) Uani 1 1 d . . .
C82 C 0.8115(3) 0.4424(2) 0.68287(17) 0.0230(6) Uani 1 1 d . . .
H82A H 0.8490 0.5002 0.6624 0.028 Uiso 1 1 calc R . .
C83 C 0.8604(3) 0.4484(2) 0.76950(19) 0.0313(7) Uani 1 1 d . . .
H83A H 0.9314 0.5106 0.8080 0.038 Uiso 1 1 calc R . .
C84 C 0.8063(3) 0.3645(2) 0.79986(18) 0.0312(7) Uani 1 1 d . . .
H84A H 0.8399 0.3695 0.8590 0.037 Uiso 1 1 calc R . .
C85 C 0.7033(3) 0.2735(2) 0.74423(18) 0.0259(6) Uani 1 1 d . . .
H85A H 0.6659 0.2162 0.7653 0.031 Uiso 1 1 calc R . .
C86 C 0.6542(3) 0.2656(2) 0.65724(16) 0.0198(5) Uani 1 1 d . . .
H86A H 0.5848 0.2022 0.6190 0.024 Uiso 1 1 calc R . .

loop_
_atom_site_aniso_label
_atom_site_aniso_U_11
_atom_site_aniso_U_22
_atom_site_aniso_U_33
_atom_site_aniso_U_23
_atom_site_aniso_U_13
_atom_site_aniso_U_12
Ru1 0.00970(9) 0.01047(9) 0.00990(9) 0.00188(7) 0.00288(7) 0.00435(7)
K1 0.0273(3) 0.0184(2) 0.0140(3) 0.0000(2) 0.0025(2) 0.0133(2)
Cl1 0.0172(3) 0.0209(3) 0.0196(3) 0.0029(2) 0.0069(2) 0.0077(2)
P1 0.0119(3) 0.0105(3) 0.0137(3) 0.0024(2) 0.0046(2) 0.0047(2)
P2 0.0118(3) 0.0128(3) 0.0121(3) 0.0035(2) 0.0044(2) 0.0062(2)
P3 0.0136(3) 0.0125(3) 0.0101(3) 0.0029(2) 0.0042(2) 0.0064(2)
P4 0.0150(3) 0.0142(3) 0.0120(3) 0.0024(2) 0.0043(2) 0.0066(2)
O1 0.0150(8) 0.0137(8) 0.0134(8) 0.0039(7) 0.0057(7) 0.0055(7)
O2 0.0163(8) 0.0139(7) 0.0131(8) 0.0041(6) 0.0062(7) 0.0083(7)
O3 0.0165(9) 0.0136(8) 0.0152(8) 0.0052(7) 0.0059(7) 0.0071(7)
O4 0.0213(9) 0.0173(8) 0.0183(9) 0.0031(7) 0.0068(7) 0.0108(7)
O10 0.0209(10) 0.0299(10) 0.0200(10) 0.0026(8) 0.0033(8) 0.0125(8)
O20 0.0262(10) 0.0138(8) 0.0225(9) 0.0038(7) 0.0072(8) 0.0050(8)
N1 0.0147(10) 0.0126(9) 0.0170(10) 0.0044(8) 0.0069(8) 0.0066(8)
N2 0.0169(10) 0.0175(10) 0.0141(10) 0.0019(8) 0.0057(8) 0.0054(9)
C1 0.0181(12) 0.0178(11) 0.0142(12) 0.0041(10) 0.0053(10) 0.0095(10)
C2 0.0124(12) 0.0215(12) 0.0126(11) 0.0050(10) 0.0050(9) 0.0066(10)
C11 0.0162(12) 0.0143(11) 0.0172(12) 0.0050(10) 0.0044(10) 0.0048(10)
C12 0.0180(13) 0.0192(12) 0.0275(14) 0.0006(11) 0.0086(11) 0.0064(11)
C13 0.0250(15) 0.0169(12) 0.0302(15) -0.0025(11) 0.0117(12) 0.0029(11)
C14 0.0195(14) 0.0195(13) 0.0257(14) 0.0003(11) 0.0036(11) -0.0060(11)
C15 0.0158(13) 0.0233(13) 0.0292(15) 0.0046(12) 0.0034(11) 0.0029(11)
C16 0.0178(13) 0.0211(12) 0.0224(13) 0.0043(11) 0.0061(11) 0.0075(11)
C21 0.0176(12) 0.0135(10) 0.0151(12) 0.0035(9) 0.0054(10) 0.0073(10)
C22 0.0180(13) 0.0201(12) 0.0258(14) 0.0111(11) 0.0093(11) 0.0075(10)
C23 0.0173(13) 0.0290(14) 0.0349(16) 0.0164(13) 0.0061(12) 0.0089(12)
C24 0.0259(15) 0.0307(14) 0.0244(14) 0.0146(12) 0.0040(12) 0.0148(12)
C25 0.0319(15) 0.0234(13) 0.0270(14) 0.0144(12) 0.0144(12) 0.0122(12)
C26 0.0186(13) 0.0190(12) 0.0232(13) 0.0083(10) 0.0084(11) 0.0076(10)
C31 0.0144(12) 0.0184(11) 0.0131(11) 0.0040(9) 0.0051(9) 0.0061(10)
C32 0.0184(13) 0.0183(12) 0.0162(12) 0.0018(10) 0.0061(10) 0.0083(10)
C33 0.0232(14) 0.0220(13) 0.0161(13) -0.0017(10) 0.0049(11) 0.0057(11)
C34 0.0219(14) 0.0340(15) 0.0143(13) -0.0008(11) 0.0013(11) 0.0115(12)
C35 0.0303(15) 0.0343(15) 0.0174(13) 0.0133(12) 0.0032(11) 0.0165(13)
C36 0.0232(14) 0.0223(13) 0.0195(13) 0.0052(11) 0.0073(11) 0.0083(11)
C41 0.0161(12) 0.0129(11) 0.0267(13) 0.0082(10) 0.0105(10) 0.0082(10)
C42 0.0266(15) 0.0258(13) 0.0320(15) 0.0117(12) 0.0166(12) 0.0145(12)
C43 0.0434(19) 0.0349(16) 0.056(2) 0.0214(15) 0.0398(18) 0.0259(15)
C44 0.0283(17) 0.0306(15) 0.082(3) 0.0313(17) 0.0376(18) 0.0212(14)
C45 0.0152(14) 0.0276(15) 0.063(2) 0.0180(15) 0.0090(14) 0.0110(12)
C46 0.0201(13) 0.0213(12) 0.0323(15) 0.0099(12) 0.0097(12) 0.0101(11)
C51 0.0163(12) 0.0163(11) 0.0101(11) 0.0041(9) 0.0034(9) 0.0055(10)
C52 0.0184(13) 0.0215(12) 0.0129(11) 0.0051(10) 0.0047(10) 0.0069(10)
C53 0.0236(14) 0.0319(14) 0.0174(13) 0.0089(11) 0.0085(11) 0.0102(12)
C54 0.0200(14) 0.0325(15) 0.0243(14) 0.0134(12) 0.0047(11) 0.0010(12)
C55 0.0282(15) 0.0168(12) 0.0229(14) 0.0067(11) 0.0041(12) 0.0013(11)
C56 0.0254(14) 0.0193(12) 0.0169(12) 0.0065(10) 0.0055(11) 0.0093(11)
C61 0.0142(12) 0.0137(10) 0.0171(12) 0.0034(9) 0.0050(9) 0.0083(9)
C62 0.0207(13) 0.0225(12) 0.0150(12) 0.0078(10) 0.0072(10) 0.0108(11)
C63 0.0284(15) 0.0231(13) 0.0259(14) 0.0114(11) 0.0073(12) 0.0170(12)
C64 0.0317(16) 0.0306(14) 0.0331(16) 0.0080(13) 0.0145(13) 0.0229(13)
C65 0.0367(17) 0.0400(16) 0.0232(14) 0.0121(13) 0.0159(13) 0.0262(14)
C66 0.0246(14) 0.0261(13) 0.0163(12) 0.0093(10) 0.0068(10) 0.0171(11)
C71 0.0150(12) 0.0162(11) 0.0162(12) 0.0019(10) 0.0054(10) 0.0052(10)
C72 0.0281(15) 0.0306(14) 0.0343(16) 0.0171(13) 0.0202(13) 0.0175(12)
C73 0.0384(18) 0.0478(19) 0.0418(18) 0.0278(16) 0.0291(15) 0.0227(16)
C74 0.0275(16) 0.0449(18) 0.0434(18) 0.0156(15) 0.0233(14) 0.0188(14)
C75 0.0234(15) 0.0296(14) 0.0429(18) 0.0067(13) 0.0144(13) 0.0166(12)
C76 0.0203(14) 0.0251(13) 0.0290(15) 0.0109(12) 0.0091(11) 0.0117(11)
C81 0.0187(12) 0.0194(12) 0.0138(12) 0.0028(10) 0.0054(10) 0.0104(10)
C82 0.0196(13) 0.0260(13) 0.0190(13) 0.0042(11) 0.0047(11) 0.0068(11)
C83 0.0278(15) 0.0334(15) 0.0202(14) 0.0024(12) 0.0007(12) 0.0062(13)
C84 0.0371(17) 0.0405(17) 0.0152(13) 0.0070(12) 0.0024(12) 0.0200(14)
C85 0.0392(17) 0.0236(13) 0.0200(13) 0.0089(11) 0.0096(12) 0.0178(13)
C86 0.0253(14) 0.0188(12) 0.0143(12) 0.0019(10) 0.0045(10) 0.0110(11)

loop_
_atom_type_symbol
_atom_type_description
_atom_type_scat_dispersion_real
_atom_type_scat_dispersion_imag
_atom_type_scat_source
C C 0.0033 0.0016 'International Tables Vol C Tables 4.2.6.8 and 6.1.1.4'
H H 0.0000 0.0000 'International Tables Vol C Tables 4.2.6.8 and 6.1.1.4'
N N 0.0061 0.0033 'International Tables Vol C Tables 4.2.6.8 and 6.1.1.4'
O O 0.0106 0.0060 'International Tables Vol C Tables 4.2.6.8 and 6.1.1.4'
P P 0.1023 0.0942 'International Tables Vol C Tables 4.2.6.8 and 6.1.1.4'
Cl Cl 0.1484 0.1585 'International Tables Vol C Tables 4.2.6.8 and 6.1.1.4'
K K 0.2009 0.2494 'International Tables Vol C Tables 4.2.6.8 and 6.1.1.4'
Ru Ru -1.2594 0.8363 'International Tables Vol C Tables 4.2.6.8 and 6.1.1.4'

loop_
_geom_angle_atom_site_label_1
_geom_angle_atom_site_label_2
_geom_angle_atom_site_label_3
_geom_angle
_geom_angle_site_symmetry_1
_geom_angle_site_symmetry_3
_geom_angle_publ_flag
C2 Ru1 C1 85.65(11) . . ?
C2 Ru1 O2 90.20(8) . . ?
C1 Ru1 O2 96.81(9) . . ?
C2 Ru1 O3 94.98(9) . . ?
C1 Ru1 O3 177.84(9) . . ?
O2 Ru1 O3 85.25(6) . . ?
C2 Ru1 O1 177.62(9) . . ?
C1 Ru1 O1 96.72(9) . . ?
O2 Ru1 O1 89.43(6) . . ?
O3 Ru1 O1 82.65(6) . . ?
C2 Ru1 Cl1 96.22(7) . . ?
C1 Ru1 Cl1 89.01(8) . . ?
O2 Ru1 Cl1 171.65(5) . . ?
O3 Ru1 Cl1 88.87(5) . . ?
O1 Ru1 Cl1 83.93(5) . . ?
C2 Ru1 K1 131.92(7) . 2_666 ?
C1 Ru1 K1 129.15(7) . 2_666 ?
O2 Ru1 K1 112.85(4) . 2_666 ?
O3 Ru1 K1 49.12(4) . 2_666 ?
O1 Ru1 K1 46.29(4) . 2_666 ?
Cl1 Ru1 K1 58.823(17) . 2_666 ?
O4 K1 O1 133.44(6) . 2_666 ?
O4 K1 O4 85.73(6) . 2_666 ?
O1 K1 O4 126.95(6) 2_666 2_666 ?
O4 K1 O3 163.58(6) . 2_666 ?
O1 K1 O3 61.48(5) 2_666 2_666 ?
O4 K1 O3 88.07(5) 2_666 2_666 ?
O4 K1 Cl1 114.86(4) . 2_666 ?
O1 K1 Cl1 61.14(4) 2_666 2_666 ?
O4 K1 Cl1 142.75(4) 2_666 2_666 ?
O3 K1 Cl1 63.28(4) 2_666 2_666 ?
O4 K1 N2 117.71(6) . 2_666 ?
O1 K1 N2 108.83(5) 2_666 2_666 ?
O4 K1 N2 49.14(5) 2_666 2_666 ?
O3 K1 N2 48.38(5) 2_666 2_666 ?
Cl1 K1 N2 93.76(4) 2_666 2_666 ?
O4 K1 C12 84.08(6) . 2_666 ?
O1 K1 C12 61.63(6) 2_666 2_666 ?
O4 K1 C12 98.01(6) 2_666 2_666 ?
O3 K1 C12 111.86(6) 2_666 2_666 ?
Cl1 K1 C12 114.04(5) 2_666 2_666 ?
N2 K1 C12 133.99(6) 2_666 2_666 ?
O4 K1 P4 105.19(4) . 2_666 ?
O1 K1 P4 116.31(4) 2_666 2_666 ?
O4 K1 P4 23.57(4) 2_666 2_666 ?
O3 K1 P4 65.85(4) 2_666 2_666 ?
Cl1 K1 P4 120.06(2) 2_666 2_666 ?
N2 K1 P4 26.58(4) 2_666 2_666 ?
C12 K1 P4 112.70(5) 2_666 2_666 ?
O4 K1 P3 140.77(5) . 2_666 ?
O1 K1 P3 85.05(4) 2_666 2_666 ?
O4 K1 P3 71.87(4) 2_666 2_666 ?
O3 K1 P3 23.57(4) 2_666 2_666 ?
Cl1 K1 P3 73.092(19) 2_666 2_666 ?
N2 K1 P3 25.87(3) 2_666 2_666 ?
C12 K1 P3 129.72(5) 2_666 2_666 ?
P4 K1 P3 48.308(16) 2_666 2_666 ?
O4 K1 Ru1 151.76(4) . 2_666 ?
O1 K1 Ru1 34.86(4) 2_666 2_666 ?
O4 K1 Ru1 121.96(4) 2_666 2_666 ?
O3 K1 Ru1 35.01(4) 2_666 2_666 ?
Cl1 K1 Ru1 39.685(12) 2_666 2_666 ?
N2 K1 Ru1 82.11(3) 2_666 2_666 ?
C12 K1 Ru1 96.24(4) 2_666 2_666 ?
P4 K1 Ru1 100.713(17) 2_666 2_666 ?
P3 K1 Ru1 56.254(13) 2_666 2_666 ?
O4 K1 P1 123.76(5) . 2_666 ?
O1 K1 P1 18.42(4) 2_666 2_666 ?
O4 K1 P1 116.51(4) 2_666 2_666 ?
O3 K1 P1 72.55(4) 2_666 2_666 ?
Cl1 K1 P1 78.858(18) 2_666 2_666 ?
N2 K1 P1 115.08(4) 2_666 2_666 ?
C12 K1 P1 44.26(4) 2_666 2_666 ?
P4 K1 P1 113.46(2) 2_666 2_666 ?
P3 K1 P1 95.276(17) 2_666 2_666 ?
Ru1 K1 P1 52.078(12) 2_666 2_666 ?
O4 K1 K1 43.62(4) . 2_666 ?
O1 K1 K1 151.42(5) 2_666 2_666 ?
O4 K1 K1 42.10(4) 2_666 2_666 ?
O3 K1 K1 128.43(4) 2_666 2_666 ?
Cl1 K1 K1 146.45(3) 2_666 2_666 ?
N2 K1 K1 81.95(4) 2_666 2_666 ?
C12 K1 K1 91.56(5) 2_666 2_666 ?
P4 K1 K1 62.745(18) 2_666 2_666 ?
P3 K1 K1 107.79(2) 2_666 2_666 ?
Ru1 K1 K1 163.43(3) 2_666 2_666 ?
P1 K1 K1 133.04(3) 2_666 2_666 ?
Ru1 Cl1 K1 81.49(2) . 2_666 ?
O1 P1 N1 117.18(10) . . ?
O1 P1 C11 106.42(10) . . ?
N1 P1 C11 107.85(11) . . ?
O1 P1 C21 108.41(11) . . ?
N1 P1 C21 108.62(11) . . ?
C11 P1 C21 108.03(11) . . ?
O1 P1 K1 33.94(6) . 2_666 ?
N1 P1 K1 131.22(8) . 2_666 ?
C11 P1 K1 72.54(8) . 2_666 ?
C21 P1 K1 117.63(8) . 2_666 ?
O2 P2 N1 116.47(10) . . ?
O2 P2 C41 107.40(11) . . ?
N1 P2 C41 106.15(11) . . ?
O2 P2 C31 108.42(10) . . ?
N1 P2 C31 110.13(12) . . ?
C41 P2 C31 107.92(12) . . ?
O3 P3 N2 114.75(11) . . ?
O3 P3 C61 109.73(10) . . ?
N2 P3 C61 111.09(11) . . ?
O3 P3 C51 110.49(11) . . ?
N2 P3 C51 104.76(11) . . ?
C61 P3 C51 105.53(11) . . ?
O3 P3 K1 47.34(6) . 2_666 ?
N2 P3 K1 70.96(8) . 2_666 ?
C61 P3 K1 145.88(8) . 2_666 ?
C51 P3 K1 106.65(8) . 2_666 ?
O4 P4 N2 116.00(11) . . ?
O4 P4 C81 110.13(11) . . ?
N2 P4 C81 104.26(12) . . ?
O4 P4 C71 109.14(11) . . ?
N2 P4 C71 111.64(11) . . ?
C81 P4 C71 105.02(12) . . ?
O4 P4 K1 45.95(7) . 2_666 ?
N2 P4 K1 73.39(8) . 2_666 ?
C81 P4 K1 140.44(8) . 2_666 ?
C71 P4 K1 112.53(9) . 2_666 ?
P1 O1 Ru1 128.03(9) . . ?
P1 O1 K1 127.64(9) . 2_666 ?
Ru1 O1 K1 98.85(6) . 2_666 ?
P2 O2 Ru1 121.88(10) . . ?
P3 O3 Ru1 140.03(10) . . ?
P3 O3 K1 109.09(8) . 2_666 ?
Ru1 O3 K1 95.87(6) . 2_666 ?
P4 O4 K1 138.40(10) . . ?
P4 O4 K1 110.47(9) . 2_666 ?
K1 O4 K1 94.27(6) . 2_666 ?
P1 N1 P2 126.13(13) . . ?
P3 N2 P4 132.71(14) . . ?
P3 N2 K1 83.17(9) . 2_666 ?
P4 N2 K1 80.03(9) . 2_666 ?
O10 C1 Ru1 174.6(2) . . ?
O20 C2 Ru1 177.1(2) . . ?
C16 C11 C12 119.8(2) . . ?
C16 C11 P1 121.15(19) . . ?
C12 C11 P1 118.62(19) . . ?
C13 C12 C11 120.1(2) . . ?
C13 C12 K1 104.32(18) . 2_666 ?
C11 C12 K1 89.54(16) . 2_666 ?
C14 C13 C12 119.5(2) . . ?
C15 C14 C13 120.5(2) . . ?
C14 C15 C16 120.2(3) . . ?
C11 C16 C15 119.8(2) . . ?
C26 C21 C22 119.4(2) . . ?
C26 C21 P1 120.61(19) . . ?
C22 C21 P1 119.56(19) . . ?
C23 C22 C21 119.9(2) . . ?
C24 C23 C22 119.7(3) . . ?
C25 C24 C23 120.5(3) . . ?
C24 C25 C26 119.8(3) . . ?
C25 C26 C21 120.7(2) . . ?
C36 C31 C32 120.1(2) . . ?
C36 C31 P2 121.72(19) . . ?
C32 C31 P2 118.1(2) . . ?
C33 C32 C31 119.1(3) . . ?
C34 C33 C32 120.5(2) . . ?
C33 C34 C35 120.9(2) . . ?
C36 C35 C34 119.2(3) . . ?
C31 C36 C35 120.2(2) . . ?
C46 C41 C42 119.8(2) . . ?
C46 C41 P2 118.38(19) . . ?
C42 C41 P2 121.6(2) . . ?
C43 C42 C41 119.9(3) . . ?
C44 C43 C42 119.5(3) . . ?
C45 C44 C43 120.8(3) . . ?
C44 C45 C46 120.3(3) . . ?
C45 C46 C41 119.7(3) . . ?
C56 C51 C52 118.7(2) . . ?
C56 C51 P3 122.61(19) . . ?
C52 C51 P3 118.61(18) . . ?
C53 C52 C51 120.6(2) . . ?
C52 C53 C54 119.8(3) . . ?
C55 C54 C53 120.0(3) . . ?
C54 C55 C56 120.3(3) . . ?
C55 C56 C51 120.5(3) . . ?
C62 C61 C66 119.9(2) . . ?
C62 C61 P3 119.54(18) . . ?
C66 C61 P3 120.6(2) . . ?
C61 C62 C63 120.9(2) . . ?
C62 C63 C64 118.9(3) . . ?
C65 C64 C63 120.3(3) . . ?
C64 C65 C66 121.0(3) . . ?
C61 C66 C65 119.0(3) . . ?
C72 C71 C76 119.2(2) . . ?
C72 C71 P4 119.6(2) . . ?
C76 C71 P4 121.2(2) . . ?
C71 C72 C73 119.4(3) . . ?
C74 C73 C72 120.8(3) . . ?
C73 C74 C75 120.1(3) . . ?
C76 C75 C74 120.1(3) . . ?
C75 C76 C71 120.3(3) . . ?
C86 C81 C82 119.1(2) . . ?
C86 C81 P4 122.49(19) . . ?
C82 C81 P4 118.4(2) . . ?
C83 C82 C81 119.6(3) . . ?
C84 C83 C82 120.6(3) . . ?
C85 C84 C83 120.1(3) . . ?
C84 C85 C86 120.2(3) . . ?
C81 C86 C85 120.5(2) . . ?

loop_
_geom_bond_atom_site_label_1
_geom_bond_atom_site_label_2
_geom_bond_distance
_geom_bond_site_symmetry_2
_geom_bond_publ_flag
Ru1 C2 1.849(3) . ?
Ru1 C1 1.858(3) . ?
Ru1 O2 2.0949(16) . ?
Ru1 O3 2.1277(17) . ?
Ru1 O1 2.1341(16) . ?
Ru1 Cl1 2.3820(6) . ?
Ru1 K1 3.6892(5) 2_666 ?
K1 O4 2.6288(17) . ?
K1 O1 2.6988(17) 2_666 ?
K1 O4 2.7051(19) 2_666 ?
K1 O3 2.8039(17) 2_666 ?
K1 Cl1 3.1915(8) 2_666 ?
K1 N2 3.430(2) 2_666 ?
K1 C12 3.447(3) 2_666 ?
K1 P4 3.5257(9) 2_666 ?
K1 P3 3.6031(8) 2_666 ?
K1 Ru1 3.6892(5) 2_666 ?
K1 P1 3.8278(8) 2_666 ?
K1 K1 3.9099(10) 2_666 ?
Cl1 K1 3.1915(8) 2_666 ?
P1 O1 1.5275(17) . ?
P1 N1 1.585(2) . ?
P1 C11 1.805(2) . ?
P1 C21 1.805(3) . ?
P1 K1 3.8278(8) 2_666 ?
P2 O2 1.5359(17) . ?
P2 N1 1.595(2) . ?
P2 C41 1.796(3) . ?
P2 C31 1.802(2) . ?
P3 O3 1.5247(18) . ?
P3 N2 1.583(2) . ?
P3 C61 1.810(2) . ?
P3 C51 1.816(2) . ?
P3 K1 3.6031(8) 2_666 ?
P4 O4 1.5050(18) . ?
P4 N2 1.602(2) . ?
P4 C81 1.807(3) . ?
P4 C71 1.812(3) . ?
P4 K1 3.5257(9) 2_666 ?
O1 K1 2.6988(17) 2_666 ?
O3 K1 2.8039(17) 2_666 ?
O4 K1 2.7051(19) 2_666 ?
O10 C1 1.140(3) . ?
O20 C2 1.148(3) . ?
N2 K1 3.430(2) 2_666 ?
C11 C16 1.384(4) . ?
C11 C12 1.399(4) . ?
C12 C13 1.391(4) . ?
C12 K1 3.447(3) 2_666 ?
C13 C14 1.390(4) . ?
C14 C15 1.377(4) . ?
C15 C16 1.398(4) . ?
C21 C26 1.388(4) . ?
C21 C22 1.397(4) . ?
C22 C23 1.391(4) . ?
C23 C24 1.389(4) . ?
C24 C25 1.380(4) . ?
C25 C26 1.382(4) . ?
C31 C36 1.386(4) . ?
C31 C32 1.407(3) . ?
C32 C33 1.394(4) . ?
C33 C34 1.369(4) . ?
C34 C35 1.398(4) . ?
C35 C36 1.394(4) . ?
C41 C46 1.392(4) . ?
C41 C42 1.394(4) . ?
C42 C43 1.391(4) . ?
C43 C44 1.386(5) . ?
C44 C45 1.368(5) . ?
C45 C46 1.389(4) . ?
C51 C56 1.395(3) . ?
C51 C52 1.405(3) . ?
C52 C53 1.385(4) . ?
C53 C54 1.397(4) . ?
C54 C55 1.382(4) . ?
C55 C56 1.389(4) . ?
C61 C62 1.390(4) . ?
C61 C66 1.396(3) . ?
C62 C63 1.397(4) . ?
C63 C64 1.404(4) . ?
C64 C65 1.371(4) . ?
C65 C66 1.406(4) . ?
C71 C72 1.393(4) . ?
C71 C76 1.405(4) . ?
C72 C73 1.400(4) . ?
C73 C74 1.366(5) . ?
C74 C75 1.389(5) . ?
C75 C76 1.380(4) . ?
C81 C86 1.393(4) . ?
C81 C82 1.409(4) . ?
C82 C83 1.395(4) . ?
C83 C84 1.384(5) . ?
C84 C85 1.382(4) . ?
C85 C86 1.394(4) . ?
